data_2218211
loop_
_publ_author_name
'Allam, Kiran K.'
'Fronczek, Frank R.'
'Vicente, M. Gra\,ca H.'

_publ_section_title
;
 4-Anilino-1-benzylpiperidine-4-carbonitrile
;
_journal_coeditor_code OM2222
_journal_issue 5
_journal_name_full 'Acta Crystallographica Section E'
_journal_page_first o839
_journal_paper_doi 10.1107/S1600536808009136
_journal_volume 64
_journal_year 2008
_chemical_formula_iupac 'C19 H21 N3'
_chemical_formula_moiety 'C19 H21 N3'
_chemical_formula_sum 'C19 H21 N3'
_chemical_formula_weight 291.39
_chemical_name_common 'fentanyl cyanide'
_chemical_name_systematic
;
4-Anilino-1-benzylpiperidine-4-carbonitrile
;
_space_group_IT_number 14
_symmetry_cell_setting monoclinic
_symmetry_space_group_name_Hall '-P 2yn'
_symmetry_space_group_name_H-M 'P 1 21/n 1'
_atom_sites_solution_hydrogens geom
_atom_sites_solution_primary direct
_atom_sites_solution_secondary difmap
_audit_creation_method SHELXL-97
_cell_angle_alpha 90
_cell_angle_beta 94.532(9)
_cell_angle_gamma 90
_cell_formula_units_Z 4
_cell_length_a 9.7718(13)
_cell_length_b 10.0415(14)
_cell_length_c 15.9519(15)
_cell_measurement_reflns_used 5228
_cell_measurement_temperature 90
_cell_measurement_theta_max 35.0
_cell_measurement_theta_min 2.5
_cell_volume 1560.4(3)
_computing_cell_refinement 'DENZO and SCALEPACK (Otwinowski & Minor, 1997)'
_computing_data_collection 'COLLECT (Nonius, 2000)'
_computing_data_reduction 'DENZO and SCALEPACK (Otwinowski & Minor, 1997)'
_computing_molecular_graphics 'ORTEP-3 for Windows (Farrugia, 1997)'
_computing_publication_material 'SHELXL97 (Sheldrick, 2008)'
_computing_structure_refinement 'SHELXL97 (Sheldrick, 2008)'
_computing_structure_solution 'SIR97 (Altomare <i>et al.</i>,  1999)'
_diffrn_ambient_temperature 90
_diffrn_measured_fraction_theta_full 0.999
_diffrn_measured_fraction_theta_max 0.998
_diffrn_measurement_device_type 'Nonius KappaCCD diffractometer with an Oxford Cryosystems Cryostream cooler'
_diffrn_measurement_method '\w scans with \k offsets'
_diffrn_radiation_monochromator graphite
_diffrn_radiation_source 'fine-focus sealed tube'
_diffrn_radiation_type MoK\a
_diffrn_radiation_wavelength 0.71073
_diffrn_reflns_av_R_equivalents 0.025
_diffrn_reflns_av_sigmaI/netI 0.0435
_diffrn_reflns_limit_h_max 15
_diffrn_reflns_limit_h_min -15
_diffrn_reflns_limit_k_max 16
_diffrn_reflns_limit_k_min -12
_diffrn_reflns_limit_l_max 25
_diffrn_reflns_limit_l_min -25
_diffrn_reflns_number 24180
_diffrn_reflns_theta_full 25.0
_diffrn_reflns_theta_max 35.0
_diffrn_reflns_theta_min 2.5
_diffrn_standards_number 0
_exptl_absorpt_coefficient_mu 0.074
_exptl_absorpt_correction_type none
_exptl_crystal_colour colorless
_exptl_crystal_density_diffrn 1.240
_exptl_crystal_density_method 'not measured'
_exptl_crystal_description fragment
_exptl_crystal_F_000 624
_exptl_crystal_size_max 0.37
_exptl_crystal_size_mid 0.25
_exptl_crystal_size_min 0.23
_refine_diff_density_max 0.49
_refine_diff_density_min -0.27
_refine_ls_extinction_coef 0.0081(18)
_refine_ls_extinction_expression Fc^*^=kFc[1+0.001xFc^2^\l^3^/sin(2\q)]^-1/4^
_refine_ls_extinction_method 'SHELXL97 (Sheldrick, 2008)'
_refine_ls_goodness_of_fit_ref 1.035
_refine_ls_hydrogen_treatment mixed
_refine_ls_matrix_type full
_refine_ls_number_parameters 203
_refine_ls_number_reflns 6842
_refine_ls_number_restraints 0
_refine_ls_restrained_S_all 1.035
_refine_ls_R_factor_all 0.065
_refine_ls_R_factor_gt 0.044
_refine_ls_shift/su_max 0.001
_refine_ls_shift/su_mean 0.000
_refine_ls_structure_factor_coef Fsqd
_refine_ls_weighting_details 'calc w=1/[\s^2^(Fo^2^)+(0.0605P)^2^+0.3181P] where P=(Fo^2^+2Fc^2^)/3'
_refine_ls_weighting_scheme calc
_refine_ls_wR_factor_gt 0.113
_refine_ls_wR_factor_ref 0.124
_reflns_number_gt 5189
_reflns_number_total 6842
_reflns_threshold_expression I>2\s(I)
_cod_data_source_file om2222.cif
_cod_data_source_block I
_cod_depositor_comments
;
The following automatic conversions were performed:
'_symmetry_cell_setting' value 'Monoclinic' changed to 'monoclinic'
according to '/home/saulius/struct/CIF-dictionaries/cif_core.dic'
dictionary named 'cif_core.dic' version 2.4.1 from 2010-06-29.

Automatic conversion script
Id: cif_fix_enum 1527 2010-12-29 10:47:43Z saulius 

The following automatic conversions were performed:

'_symmetry_cell_setting' value 'Monoclinic' changed to 'monoclinic'
according to /home/saulius/struct/CIF-dictionaries/cif_core.dic
dictionary named 'cif_core.dic' version 2.4.1 from 2010-06-29.

Automatic conversion script
Id: cif_fix_values 1715 2011-07-08 13:25:40Z adriana 
;
_cod_original_sg_symbol_H-M 'P 21/n        '
_cod_database_code 2218211
_cod_database_fobs_code 2218211

loop_
_symmetry_equiv_pos_as_xyz
'x, y, z'
'-x+1/2, y+1/2, -z+1/2'
'-x, -y, -z'
'x-1/2, -y-1/2, z-1/2'

loop_
_atom_site_type_symbol
_atom_site_label
_atom_site_fract_x
_atom_site_fract_y
_atom_site_fract_z
_atom_site_U_iso_or_equiv
_atom_site_adp_type
_atom_site_calc_flag
_atom_site_refinement_flags
_atom_site_occupancy
N N1 0.43216(7) 0.37118(8) 0.73394(4) 0.01247(13) Uani d . 1
N N2 0.68233(8) 0.66885(8) 0.63306(4) 0.01659(14) Uani d . 1
H H2N 0.6447(13) 0.7350(14) 0.6548(8) 0.020 Uiso d . 1
N N3 0.86941(8) 0.40176(9) 0.70892(5) 0.01981(15) Uani d . 1
C C1 0.53227(8) 0.44146(9) 0.79097(4) 0.01280(14) Uani d . 1
H H1A 0.6124 0.3830 0.8050 0.015 Uiso calc R 1
H H1B 0.4903 0.4628 0.8438 0.015 Uiso calc R 1
C C2 0.57970(8) 0.56932(9) 0.75123(5) 0.01372(14) Uani d . 1
H H2A 0.6475 0.6144 0.7910 0.016 Uiso calc R 1
H H2B 0.5002 0.6298 0.7403 0.016 Uiso calc R 1
C C3 0.64507(8) 0.54198(8) 0.66810(5) 0.01146(13) Uani d . 1
C C4 0.54095(8) 0.45965(9) 0.61165(5) 0.01336(14) Uani d . 1
H H4A 0.4602 0.5158 0.5947 0.016 Uiso calc R 1
H H4B 0.5837 0.4328 0.5600 0.016 Uiso calc R 1
C C5 0.49370(8) 0.33556(9) 0.65622(5) 0.01364(15) Uani d . 1
H H5A 0.4256 0.2869 0.6185 0.016 Uiso calc R 1
H H5B 0.5731 0.2759 0.6695 0.016 Uiso calc R 1
C C6 0.38149(8) 0.25204(9) 0.77503(5) 0.01443(14) Uani d . 1
H H6A 0.4604 0.1982 0.7983 0.017 Uiso calc R 1
H H6B 0.3273 0.1971 0.7329 0.017 Uiso calc R 1
C C7 0.29300(8) 0.28909(9) 0.84504(5) 0.01256(14) Uani d . 1
C C8 0.17137(8) 0.35979(9) 0.82626(5) 0.01463(15) Uani d . 1
H H8 0.1458 0.3852 0.7698 0.018 Uiso calc R 1
C C9 0.08730(9) 0.39339(9) 0.88947(5) 0.01645(16) Uani d . 1
H H9 0.0047 0.4414 0.8760 0.020 Uiso calc R 1
C C10 0.12395(9) 0.35679(10) 0.97276(5) 0.01752(16) Uani d . 1
H H10 0.0655 0.3777 1.0157 0.021 Uiso calc R 1
C C11 0.24640(10) 0.28969(9) 0.99214(5) 0.01758(16) Uani d . 1
H H11 0.2730 0.2665 1.0488 0.021 Uiso calc R 1
C C12 0.33101(9) 0.25597(9) 0.92851(5) 0.01539(15) Uani d . 1
H H12 0.4149 0.2102 0.9423 0.018 Uiso calc R 1
C C13 0.74564(8) 0.68867(8) 0.55887(5) 0.01178(14) Uani d . 1
C C14 0.80105(8) 0.58537(8) 0.51281(5) 0.01315(14) Uani d . 1
H H14 0.7935 0.4957 0.5308 0.016 Uiso calc R 1
C C15 0.86740(8) 0.61438(9) 0.44045(5) 0.01405(14) Uani d . 1
H H15 0.9037 0.5437 0.4094 0.017 Uiso calc R 1
C C16 0.88109(8) 0.74472(9) 0.41323(5) 0.01466(15) Uani d . 1
H H16 0.9273 0.7636 0.3644 0.018 Uiso calc R 1
C C17 0.82588(8) 0.84752(9) 0.45882(5) 0.01452(15) Uani d . 1
H H17 0.8344 0.9371 0.4408 0.017 Uiso calc R 1
C C18 0.75859(8) 0.82007(9) 0.53034(5) 0.01298(14) Uani d . 1
H H18 0.7208 0.8911 0.5604 0.016 Uiso calc R 1
C C19 0.77255(8) 0.46283(9) 0.68964(5) 0.01285(14) Uani d . 1

loop_
_atom_site_aniso_label
_atom_site_aniso_U_11
_atom_site_aniso_U_22
_atom_site_aniso_U_33
_atom_site_aniso_U_12
_atom_site_aniso_U_13
_atom_site_aniso_U_23
N1 0.0132(3) 0.0145(3) 0.0100(2) -0.0015(2) 0.0032(2) -0.0008(2)
N2 0.0258(4) 0.0095(3) 0.0161(3) 0.0039(3) 0.0115(3) 0.0025(2)
N3 0.0166(3) 0.0209(4) 0.0217(3) 0.0027(3) 0.0001(2) 0.0017(3)
C1 0.0158(3) 0.0133(3) 0.0096(3) -0.0012(3) 0.0027(2) 0.0001(3)
C2 0.0178(3) 0.0127(3) 0.0113(3) 0.0002(3) 0.0056(2) -0.0002(3)
C3 0.0131(3) 0.0106(3) 0.0111(3) 0.0017(3) 0.0034(2) 0.0015(2)
C4 0.0125(3) 0.0182(4) 0.0095(3) 0.0011(3) 0.0016(2) 0.0012(3)
C5 0.0137(3) 0.0168(4) 0.0106(3) -0.0015(3) 0.0024(2) -0.0024(3)
C6 0.0155(3) 0.0131(3) 0.0152(3) -0.0009(3) 0.0050(2) -0.0007(3)
C7 0.0133(3) 0.0121(3) 0.0126(3) -0.0022(3) 0.0032(2) -0.0003(3)
C8 0.0135(3) 0.0170(4) 0.0134(3) -0.0017(3) 0.0016(2) -0.0013(3)
C9 0.0132(3) 0.0178(4) 0.0187(3) -0.0017(3) 0.0036(3) -0.0033(3)
C10 0.0200(4) 0.0168(4) 0.0167(3) -0.0048(3) 0.0080(3) -0.0025(3)
C11 0.0250(4) 0.0146(4) 0.0136(3) -0.0030(3) 0.0046(3) 0.0016(3)
C12 0.0183(3) 0.0130(4) 0.0151(3) -0.0003(3) 0.0024(3) 0.0021(3)
C13 0.0125(3) 0.0117(3) 0.0114(3) 0.0011(3) 0.0027(2) 0.0014(2)
C14 0.0157(3) 0.0109(3) 0.0134(3) 0.0010(3) 0.0042(2) 0.0012(3)
C15 0.0148(3) 0.0150(4) 0.0128(3) 0.0007(3) 0.0038(2) -0.0007(3)
C16 0.0150(3) 0.0163(4) 0.0131(3) 0.0002(3) 0.0038(2) 0.0022(3)
C17 0.0152(3) 0.0132(4) 0.0154(3) 0.0002(3) 0.0032(2) 0.0039(3)
C18 0.0141(3) 0.0115(3) 0.0135(3) 0.0012(3) 0.0027(2) 0.0009(3)
C19 0.0139(3) 0.0126(3) 0.0123(3) -0.0011(3) 0.0023(2) 0.0003(3)

loop_
_atom_type_symbol
_atom_type_description
_atom_type_scat_dispersion_real
_atom_type_scat_dispersion_imag
_atom_type_scat_source
C C 0.0033 0.0016 'International Tables Vol C Tables 4.2.6.8 and 6.1.1.4'
H H 0.0000 0.0000 'International Tables Vol C Tables 4.2.6.8 and 6.1.1.4'
N N 0.0061 0.0033 'International Tables Vol C Tables 4.2.6.8 and 6.1.1.4'

loop_
_geom_angle_atom_site_label_1
_geom_angle_atom_site_label_2
_geom_angle_atom_site_label_3
_geom_angle
C1 N1 C5 110.18(6)
C1 N1 C6 110.34(6)
C5 N1 C6 110.76(7)
C13 N2 C3 126.55(7)
C13 N2 H2N 118.2(9)
C3 N2 H2N 113.6(9)
N1 C1 C2 111.03(6)
N1 C1 H1A 109.4
C2 C1 H1A 109.4
N1 C1 H1B 109.4
C2 C1 H1B 109.4
H1A C1 H1B 108.0
C1 C2 C3 111.66(7)
C1 C2 H2A 109.3
C3 C2 H2A 109.3
C1 C2 H2B 109.3
C3 C2 H2B 109.3
H2A C2 H2B 108.0
N2 C3 C19 109.02(7)
N2 C3 C2 108.01(7)
C19 C3 C2 106.94(6)
N2 C3 C4 114.82(6)
C19 C3 C4 110.37(7)
C2 C3 C4 107.35(6)
C5 C4 C3 112.06(6)
C5 C4 H4A 109.2
C3 C4 H4A 109.2
C5 C4 H4B 109.2
C3 C4 H4B 109.2
H4A C4 H4B 107.9
N1 C5 C4 110.80(7)
N1 C5 H5A 109.5
C4 C5 H5A 109.5
N1 C5 H5B 109.5
C4 C5 H5B 109.5
H5A C5 H5B 108.1
N1 C6 C7 111.21(7)
N1 C6 H6A 109.4
C7 C6 H6A 109.4
N1 C6 H6B 109.4
C7 C6 H6B 109.4
H6A C6 H6B 108.0
C12 C7 C8 118.96(7)
C12 C7 C6 121.47(7)
C8 C7 C6 119.57(7)
C9 C8 C7 120.60(7)
C9 C8 H8 119.7
C7 C8 H8 119.7
C8 C9 C10 120.23(8)
C8 C9 H9 119.9
C10 C9 H9 119.9
C11 C10 C9 119.43(8)
C11 C10 H10 120.3
C9 C10 H10 120.3
C10 C11 C12 120.29(8)
C10 C11 H11 119.9
C12 C11 H11 119.9
C7 C12 C11 120.44(8)
C7 C12 H12 119.8
C11 C12 H12 119.8
N2 C13 C14 123.69(7)
N2 C13 C18 117.84(7)
C14 C13 C18 118.43(7)
C15 C14 C13 120.06(8)
C15 C14 H14 120.0
C13 C14 H14 120.0
C16 C15 C14 121.12(8)
C16 C15 H15 119.4
C14 C15 H15 119.4
C15 C16 C17 118.91(7)
C15 C16 H16 120.5
C17 C16 H16 120.5
C18 C17 C16 120.59(8)
C18 C17 H17 119.7
C16 C17 H17 119.7
C17 C18 C13 120.88(8)
C17 C18 H18 119.6
C13 C18 H18 119.6
N3 C19 C3 177.73(8)

loop_
_geom_bond_atom_site_label_1
_geom_bond_atom_site_label_2
_geom_bond_distance
N1 C1 1.4636(10)
N1 C5 1.4644(10)
N1 C6 1.4688(11)
N2 C13 1.3924(10)
N2 C3 1.4491(11)
N2 H2N 0.847(14)
N3 C19 1.1492(11)
C1 C2 1.5203(12)
C1 H1A 0.9900
C1 H1B 0.9900
C2 C3 1.5414(11)
C2 H2A 0.9900
C2 H2B 0.9900
C3 C19 1.4946(11)
C3 C4 1.5443(11)
C4 C5 1.5242(12)
C4 H4A 0.9900
C4 H4B 0.9900
C5 H5A 0.9900
C5 H5B 0.9900
C6 C7 1.5119(11)
C6 H6A 0.9900
C6 H6B 0.9900
C7 C12 1.3940(11)
C7 C8 1.3964(12)
C8 C9 1.3915(11)
C8 H8 0.9500
C9 C10 1.3977(12)
C9 H9 0.9500
C10 C11 1.3867(13)
C10 H10 0.9500
C11 C12 1.4004(12)
C11 H11 0.9500
C12 H12 0.9500
C13 C14 1.4042(11)
C13 C18 1.4047(12)
C14 C15 1.3986(11)
C14 H14 0.9500
C15 C16 1.3887(12)
C15 H15 0.9500
C16 C17 1.3955(12)
C16 H16 0.9500
C17 C18 1.3888(11)
C17 H17 0.9500
C18 H18 0.9500

loop_
_geom_hbond_atom_site_label_D
_geom_hbond_atom_site_label_H
_geom_hbond_atom_site_label_A
_geom_hbond_site_symmetry_A
_geom_hbond_distance_DH
_geom_hbond_distance_HA
_geom_hbond_distance_DA
_geom_hbond_angle_DHA
N2 H2N N3 2_656 0.847(14) 2.756(13) 3.5044(12) 148.2(11)

loop_
_geom_torsion_atom_site_label_1
_geom_torsion_atom_site_label_2
_geom_torsion_atom_site_label_3
_geom_torsion_atom_site_label_4
_geom_torsion
C5 N1 C1 C2 60.63(9)
C6 N1 C1 C2 -176.75(6)
N1 C1 C2 C3 -58.68(9)
C13 N2 C3 C19 63.33(10)
C13 N2 C3 C2 179.19(8)
C13 N2 C3 C4 -61.08(11)
C1 C2 C3 N2 177.84(6)
C1 C2 C3 C19 -64.94(8)
C1 C2 C3 C4 53.51(8)
N2 C3 C4 C5 -173.35(7)
C19 C3 C4 C5 62.96(8)
C2 C3 C4 C5 -53.26(8)
C1 N1 C5 C4 -59.98(8)
C6 N1 C5 C4 177.65(6)
C3 C4 C5 N1 57.77(8)
C1 N1 C6 C7 69.20(8)
C5 N1 C6 C7 -168.52(6)
N1 C6 C7 C12 -116.76(9)
N1 C6 C7 C8 62.28(10)
C12 C7 C8 C9 -1.83(13)
C6 C7 C8 C9 179.10(8)
C7 C8 C9 C10 0.10(13)
C8 C9 C10 C11 1.61(14)
C9 C10 C11 C12 -1.57(14)
C8 C7 C12 C11 1.86(13)
C6 C7 C12 C11 -179.09(8)
C10 C11 C12 C7 -0.17(14)
C3 N2 C13 C14 -9.65(13)
C3 N2 C13 C18 172.56(8)
N2 C13 C14 C15 -177.68(8)
C18 C13 C14 C15 0.09(12)
C13 C14 C15 C16 0.65(12)
C14 C15 C16 C17 -0.77(12)
C15 C16 C17 C18 0.15(12)
C16 C17 C18 C13 0.59(12)
N2 C13 C18 C17 177.20(7)
C14 C13 C18 C17 -0.70(12)

loop_
_cod_related_entry_id
_cod_related_entry_database
_cod_related_entry_code
1 ChemSpider 63591
